data_7022904
loop_
_publ_author_name
'Chen, Xiao-Chun'
'Wang, Yin-Ge'
'Tao, Tao'
'Geng, Jiao'
'Huang, Wei'
'Qian, Hui-Fen'

_publ_section_title
;
 Two pairs of 1 : 2 nickel(II) and copper(II) metal-complex dyes showing
 the same trans configuration and azo-hydrazone transformation but
 different thermal properties.
;
_journal_issue 21
_journal_name_full 'Dalton transactions (Cambridge, England : 2003)'
_journal_page_first 7679
_journal_page_last 7692
_journal_paper_doi 10.1039/c3dt50229e
_journal_volume 42
_journal_year 2013
_chemical_formula_moiety 'C38 H36 Cu N10 O10'
_chemical_formula_sum 'C38 H36 Cu N10 O10'
_chemical_formula_weight 856.31
_chemical_name_systematic
;
?
;
_space_group_IT_number 2
_symmetry_cell_setting triclinic
_symmetry_space_group_name_Hall '-P 1'
_symmetry_space_group_name_H-M 'P -1'
_atom_sites_solution_hydrogens geom
_atom_sites_solution_primary direct
_atom_sites_solution_secondary difmap
_audit_creation_method SHELXL-97
_cell_angle_alpha 72.521(10)
_cell_angle_beta 69.916(9)
_cell_angle_gamma 78.602(9)
_cell_formula_units_Z 1
_cell_length_a 9.443(5)
_cell_length_b 9.828(7)
_cell_length_c 11.689(7)
_cell_measurement_reflns_used 1503
_cell_measurement_temperature 291(2)
_cell_measurement_theta_max 25.49
_cell_measurement_theta_min 2.31
_cell_volume 966.4(10)
_computing_cell_refinement SMART
_computing_data_collection 'SMART (BRUKER 2000)'
_computing_data_reduction 'SAINT (BRUKER 2000)'
_computing_molecular_graphics SHELXTL
_computing_publication_material SHELXTL
_computing_structure_refinement SHELXTL
_computing_structure_solution 'SHELXTL (BRUKER 2000)'
_diffrn_ambient_temperature 291(2)
_diffrn_measured_fraction_theta_full 0.989
_diffrn_measured_fraction_theta_max 0.989
_diffrn_measurement_device_type 'BRUKER Smart Apex CCD area detector'
_diffrn_measurement_method '\f and \w scans'
_diffrn_radiation_monochromator graphite
_diffrn_radiation_source 'fine-focus sealed tube'
_diffrn_radiation_type MoK\a
_diffrn_radiation_wavelength 0.71073
_diffrn_reflns_av_R_equivalents 0.0493
_diffrn_reflns_av_sigmaI/netI 0.0773
_diffrn_reflns_limit_h_max 11
_diffrn_reflns_limit_h_min -11
_diffrn_reflns_limit_k_max 11
_diffrn_reflns_limit_k_min -11
_diffrn_reflns_limit_l_max 13
_diffrn_reflns_limit_l_min -13
_diffrn_reflns_number 6380
_diffrn_reflns_theta_full 25.00
_diffrn_reflns_theta_max 25.00
_diffrn_reflns_theta_min 2.18
_diffrn_standards_decay_% none
_exptl_absorpt_coefficient_mu 0.637
_exptl_absorpt_correction_T_max 0.9390
_exptl_absorpt_correction_T_min 0.9274
_exptl_absorpt_correction_type multi-scan
_exptl_absorpt_process_details 'SADABS, Bruker(2000)'
_exptl_crystal_colour purple
_exptl_crystal_density_diffrn 1.471
_exptl_crystal_density_method 'not measured'
_exptl_crystal_description block
_exptl_crystal_F_000 443
_exptl_crystal_size_max 0.12
_exptl_crystal_size_mid 0.10
_exptl_crystal_size_min 0.10
_refine_diff_density_max 0.415
_refine_diff_density_min -0.709
_refine_diff_density_rms 0.062
_refine_ls_extinction_method none
_refine_ls_goodness_of_fit_ref 1.050
_refine_ls_hydrogen_treatment constr
_refine_ls_matrix_type full
_refine_ls_number_parameters 270
_refine_ls_number_reflns 3367
_refine_ls_number_restraints 6
_refine_ls_restrained_S_all 1.056
_refine_ls_R_factor_all 0.0766
_refine_ls_R_factor_gt 0.0522
_refine_ls_shift/su_max 0.000
_refine_ls_shift/su_mean 0.000
_refine_ls_structure_factor_coef Fsqd
_refine_ls_weighting_details 'calc w=1/[\s^2^(Fo^2^)+(0.0412P)^2^+0.5723P] where P=(Fo^2^+2Fc^2^)/3'
_refine_ls_weighting_scheme calc
_refine_ls_wR_factor_gt 0.1178
_refine_ls_wR_factor_ref 0.1289
_reflns_number_gt 2499
_reflns_number_total 3367
_reflns_threshold_expression >2sigma(I)
_cod_data_source_file c3dt50229e.txt
_cod_data_source_block 4
_cod_depositor_comments
;
The following automatic conversions were performed:

'_symmetry_cell_setting' value 'Triclinic' changed to 'triclinic'
according to /home/saulius/struct/CIF-dictionaries/cif_core.dic
dictionary named 'cif_core.dic' version 2.4.2 from
2011-04-26.

'_exptl_absorpt_correction_type' value 'Multi-scan'
changed to 'multi-scan' according to
/home/saulius/struct/CIF-dictionaries/cif_core.dic dictionary named
'cif_core.dic' version 2.4.2 from 2011-04-26.

Automatic conversion script
Id: cif_fix_values 1891 2012-01-12 08:04:46Z andrius 
;
_cod_original_sg_symbol_H-M P-1
_cod_database_code 7022904

loop_
_symmetry_equiv_pos_as_xyz
'x, y, z'
'-x, -y, -z'

loop_
_atom_site_label
_atom_site_type_symbol
_atom_site_fract_x
_atom_site_fract_y
_atom_site_fract_z
_atom_site_U_iso_or_equiv
_atom_site_adp_type
_atom_site_occupancy
_atom_site_symmetry_multiplicity
_atom_site_calc_flag
_atom_site_refinement_flags
Cu1 Cu 1.0000 0.5000 0.0000 0.0379(2) Uani 1 2 d S
C1 C 0.4834(4) 0.6454(4) 0.3536(4) 0.0450(9) Uani 1 1 d .
C2 C 0.4373(5) 0.6176(5) 0.2642(4) 0.0615(12) Uani 1 1 d .
H2 H 0.3387 0.6468 0.2606 0.074 Uiso 1 1 calc R
C3 C 0.5390(4) 0.5461(4) 0.1805(4) 0.0538(11) Uani 1 1 d .
H3 H 0.5091 0.5260 0.1198 0.065 Uiso 1 1 calc R
C4 C 0.6856(4) 0.5036(3) 0.1855(3) 0.0377(8) Uani 1 1 d .
C5 C 0.7289(4) 0.5296(4) 0.2774(3) 0.0407(9) Uani 1 1 d .
H5 H 0.8265 0.4981 0.2828 0.049 Uiso 1 1 calc R
C6 C 0.6273(4) 0.6023(4) 0.3613(4) 0.0470(10) Uani 1 1 d .
H6 H 0.6563 0.6219 0.4227 0.056 Uiso 1 1 calc R
C7 C 0.8148(4) 0.2663(3) -0.0109(3) 0.0402(9) Uani 1 1 d .
C8 C 0.7183(5) 0.1814(4) -0.0314(4) 0.0465(10) Uani 1 1 d .
C9 C 0.9481(5) 0.0699(4) -0.1597(4) 0.0526(11) Uani 1 1 d .
C10 C 1.0153(6) -0.0260(4) -0.2352(4) 0.0671(13) Uani 1 1 d .
H10 H 0.9550 -0.0766 -0.2524 0.081 Uiso 1 1 calc R
C11 C 1.1688(7) -0.0456(4) -0.2837(5) 0.0796(16) Uani 1 1 d .
H11 H 1.2122 -0.1079 -0.3356 0.096 Uiso 1 1 calc R
C12 C 1.2605(6) 0.0251(4) -0.2572(4) 0.0730(15) Uani 1 1 d .
H12 H 1.3653 0.0092 -0.2899 0.088 Uiso 1 1 calc R
C13 C 1.1977(5) 0.1190(4) -0.1826(4) 0.0562(11) Uani 1 1 d .
H13 H 1.2603 0.1665 -0.1645 0.067 Uiso 1 1 calc R
C14 C 1.0408(4) 0.1439(3) -0.1336(4) 0.0455(10) Uani 1 1 d .
C15 C 0.9735(4) 0.2490(3) -0.0597(3) 0.0401(9) Uani 1 1 d .
C16 C 0.6958(6) 0.0076(5) -0.1326(5) 0.0908(18) Uani 1 1 d .
H16A H 0.7240 0.0154 -0.2213 0.136 Uiso 1 1 calc R
H16B H 0.5915 0.0448 -0.1035 0.136 Uiso 1 1 calc R
H16C H 0.7091 -0.0913 -0.0886 0.136 Uiso 1 1 calc R
C17 C 1.2074(5) 0.3497(4) 0.2029(4) 0.0497(10) Uani 1 1 d .
H17 H 1.2870 0.3418 0.1306 0.060 Uiso 1 1 calc R
C18 C 1.1156(6) 0.2950(8) 0.4262(5) 0.130(3) Uani 1 1 d U
H18A H 1.0618 0.3894 0.4163 0.195 Uiso 1 1 d R
H18B H 1.1605 0.2765 0.4924 0.195 Uiso 1 1 d R
H18C H 1.0464 0.2254 0.4471 0.195 Uiso 1 1 d R
C19 C 1.3768(5) 0.2065(6) 0.3189(5) 0.0812(15) Uani 1 1 d .
H19A H 1.4419 0.2033 0.2359 0.122 Uiso 1 1 calc R
H19B H 1.3613 0.1106 0.3697 0.122 Uiso 1 1 calc R
H19C H 1.4230 0.2533 0.3561 0.122 Uiso 1 1 calc R
N1 N 0.3781(5) 0.7299(4) 0.4379(3) 0.0615(10) Uani 1 1 d .
N2 N 0.7946(3) 0.4340(3) 0.0956(3) 0.0369(7) Uani 1 1 d .
N3 N 0.7329(3) 0.3476(3) 0.0682(3) 0.0389(7) Uani 1 1 d .
N4 N 0.7918(4) 0.0900(3) -0.1091(3) 0.0569(9) Uani 1 1 d .
N5 N 1.2319(4) 0.2857(4) 0.3112(4) 0.0612(10) Uani 1 1 d U
O1 O 0.4258(4) 0.7706(4) 0.5038(3) 0.0905(12) Uani 1 1 d .
O2 O 0.2474(4) 0.7541(5) 0.4394(4) 0.1064(14) Uani 1 1 d .
O3 O 0.5810(3) 0.1890(3) 0.0159(3) 0.0607(8) Uani 1 1 d .
O4 O 1.0612(3) 0.3170(2) -0.0411(2) 0.0424(6) Uani 1 1 d .
O5 O 1.0894(3) 0.4190(3) 0.1884(3) 0.0641(8) Uani 1 1 d .

loop_
_atom_site_aniso_label
_atom_site_aniso_U_11
_atom_site_aniso_U_22
_atom_site_aniso_U_33
_atom_site_aniso_U_23
_atom_site_aniso_U_13
_atom_site_aniso_U_12
Cu1 0.0298(4) 0.0368(3) 0.0457(4) -0.0168(3) -0.0021(3) -0.0077(2)
C1 0.044(2) 0.050(2) 0.037(2) -0.0212(18) -0.0012(19) -0.0004(17)
C2 0.037(2) 0.090(3) 0.064(3) -0.041(3) -0.011(2) 0.009(2)
C3 0.039(2) 0.077(3) 0.057(3) -0.042(2) -0.013(2) 0.004(2)
C4 0.032(2) 0.0422(18) 0.037(2) -0.0175(17) 0.0010(17) -0.0082(15)
C5 0.035(2) 0.052(2) 0.036(2) -0.0168(18) -0.0060(17) -0.0068(16)
C6 0.052(3) 0.057(2) 0.036(2) -0.0214(19) -0.0070(19) -0.0122(19)
C7 0.041(2) 0.0389(17) 0.042(2) -0.0229(17) 0.0009(18) -0.0103(15)
C8 0.054(3) 0.0450(19) 0.042(2) -0.0178(18) -0.003(2) -0.0190(18)
C9 0.070(3) 0.0342(18) 0.045(2) -0.0156(18) 0.003(2) -0.0153(18)
C10 0.094(4) 0.046(2) 0.057(3) -0.030(2) 0.001(3) -0.014(2)
C11 0.105(4) 0.044(2) 0.065(3) -0.024(2) 0.010(3) -0.001(3)
C12 0.070(3) 0.048(2) 0.068(3) -0.017(2) 0.014(3) 0.009(2)
C13 0.050(3) 0.0387(19) 0.060(3) -0.010(2) 0.003(2) 0.0009(17)
C14 0.052(2) 0.0312(17) 0.041(2) -0.0146(17) 0.0055(19) -0.0043(16)
C15 0.039(2) 0.0355(17) 0.040(2) -0.0109(16) -0.0019(18) -0.0074(15)
C16 0.088(4) 0.101(4) 0.105(4) -0.070(3) 0.003(3) -0.047(3)
C17 0.044(3) 0.057(2) 0.053(3) -0.026(2) -0.009(2) -0.0090(19)
C18 0.071(4) 0.221(7) 0.059(4) -0.024(4) -0.006(3) 0.030(4)
C19 0.056(3) 0.102(4) 0.091(4) -0.031(3) -0.038(3) 0.019(3)
N1 0.057(3) 0.071(2) 0.045(2) -0.0263(19) 0.002(2) 0.0018(19)
N2 0.0325(16) 0.0400(15) 0.0401(18) -0.0201(14) -0.0042(14) -0.0051(12)
N3 0.0393(17) 0.0388(15) 0.0382(18) -0.0132(14) -0.0045(14) -0.0109(13)
N4 0.062(2) 0.0548(19) 0.060(2) -0.0334(18) -0.0012(19) -0.0235(17)
N5 0.043(2) 0.090(3) 0.051(2) -0.026(2) -0.0152(19) 0.0049(19)
O1 0.085(3) 0.119(3) 0.085(3) -0.076(2) -0.012(2) 0.004(2)
O2 0.063(3) 0.159(4) 0.100(3) -0.082(3) -0.011(2) 0.033(2)
O3 0.0454(17) 0.0763(19) 0.072(2) -0.0401(17) -0.0042(16) -0.0244(14)
O4 0.0326(14) 0.0381(12) 0.0519(17) -0.0148(12) -0.0026(12) -0.0061(10)
O5 0.0461(18) 0.082(2) 0.060(2) -0.0183(17) -0.0181(16) 0.0073(15)

loop_
_atom_type_symbol
_atom_type_description
_atom_type_scat_dispersion_real
_atom_type_scat_dispersion_imag
_atom_type_scat_source
C C 0.0033 0.0016 'International Tables Vol C Tables 4.2.6.8 and 6.1.1.4'
H H 0.0000 0.0000 'International Tables Vol C Tables 4.2.6.8 and 6.1.1.4'
Cu Cu 0.3201 1.2651 'International Tables Vol C Tables 4.2.6.8 and 6.1.1.4'
N N 0.0061 0.0033 'International Tables Vol C Tables 4.2.6.8 and 6.1.1.4'
O O 0.0106 0.0060 'International Tables Vol C Tables 4.2.6.8 and 6.1.1.4'

loop_
_geom_angle_atom_site_label_1
_geom_angle_atom_site_label_2
_geom_angle_atom_site_label_3
_geom_angle
_geom_angle_site_symmetry_1
_geom_angle_site_symmetry_3
O4 Cu1 O4 180.000(1) . 2_765
O4 Cu1 N2 87.69(10) . .
O4 Cu1 N2 92.31(10) 2_765 .
O4 Cu1 N2 92.31(10) . 2_765
O4 Cu1 N2 87.69(10) 2_765 2_765
N2 Cu1 N2 180.00(15) . 2_765
O4 Cu1 O5 93.67(11) . .
O4 Cu1 O5 86.33(10) 2_765 .
N2 Cu1 O5 93.48(11) . .
N2 Cu1 O5 86.52(11) 2_765 .
C6 C1 C2 121.6(3) . .
C6 C1 N1 119.4(3) . .
C2 C1 N1 118.9(4) . .
C3 C2 C1 118.8(4) . .
C3 C2 H2 120.6 . .
C1 C2 H2 120.6 . .
C2 C3 C4 120.5(4) . .
C2 C3 H3 119.8 . .
C4 C3 H3 119.8 . .
C5 C4 C3 119.9(3) . .
C5 C4 N2 119.0(3) . .
C3 C4 N2 121.0(3) . .
C4 C5 C6 119.8(3) . .
C4 C5 H5 120.1 . .
C6 C5 H5 120.1 . .
C1 C6 C5 119.4(3) . .
C1 C6 H6 120.3 . .
C5 C6 H6 120.3 . .
N3 C7 C15 126.3(3) . .
N3 C7 C8 111.3(3) . .
C15 C7 C8 122.1(3) . .
O3 C8 N4 120.7(3) . .
O3 C8 C7 123.1(3) . .
N4 C8 C7 116.3(3) . .
N4 C9 C10 120.8(4) . .
N4 C9 C14 120.2(3) . .
C10 C9 C14 119.0(4) . .
C11 C10 C9 120.3(4) . .
C11 C10 H10 119.9 . .
C9 C10 H10 119.9 . .
C10 C11 C12 121.0(4) . .
C10 C11 H11 119.5 . .
C12 C11 H11 119.5 . .
C13 C12 C11 120.0(5) . .
C13 C12 H12 120.0 . .
C11 C12 H12 120.0 . .
C12 C13 C14 120.4(4) . .
C12 C13 H13 119.8 . .
C14 C13 H13 119.8 . .
C13 C14 C9 119.3(3) . .
C13 C14 C15 120.6(3) . .
C9 C14 C15 120.2(3) . .
O4 C15 C7 124.1(3) . .
O4 C15 C14 118.4(3) . .
C7 C15 C14 117.5(3) . .
N4 C16 H16A 109.5 . .
N4 C16 H16B 109.5 . .
H16A C16 H16B 109.5 . .
N4 C16 H16C 109.5 . .
H16A C16 H16C 109.5 . .
H16B C16 H16C 109.5 . .
O5 C17 N5 125.8(4) . .
O5 C17 H17 117.1 . .
N5 C17 H17 117.1 . .
N5 C18 H18A 109.5 . .
N5 C18 H18B 109.5 . .
H18A C18 H18B 109.5 . .
N5 C18 H18C 109.5 . .
H18A C18 H18C 109.5 . .
H18B C18 H18C 109.5 . .
N5 C19 H19A 109.5 . .
N5 C19 H19B 109.5 . .
H19A C19 H19B 109.5 . .
N5 C19 H19C 109.5 . .
H19A C19 H19C 109.5 . .
H19B C19 H19C 109.5 . .
O1 N1 O2 123.0(4) . .
O1 N1 C1 118.4(4) . .
O2 N1 C1 118.6(4) . .
N3 N2 C4 110.9(3) . .
N3 N2 Cu1 125.4(2) . .
C4 N2 Cu1 122.3(2) . .
N2 N3 C7 121.5(3) . .
C9 N4 C8 123.5(3) . .
C9 N4 C16 119.8(3) . .
C8 N4 C16 116.6(4) . .
C17 N5 C18 120.2(4) . .
C17 N5 C19 121.8(4) . .
C18 N5 C19 118.0(4) . .
C15 O4 Cu1 123.6(2) . .
C17 O5 Cu1 130.5(3) . .

loop_
_geom_bond_atom_site_label_1
_geom_bond_atom_site_label_2
_geom_bond_distance
_geom_bond_site_symmetry_2
Cu1 O4 1.927(2) .
Cu1 O4 1.927(2) 2_765
Cu1 N2 2.001(3) .
Cu1 N2 2.001(3) 2_765
Cu1 O5 2.480(3) .
C1 C6 1.367(5) .
C1 C2 1.373(5) .
C1 N1 1.464(5) .
C2 C3 1.369(5) .
C2 H2 0.9300 .
C3 C4 1.381(5) .
C3 H3 0.9300 .
C4 C5 1.376(5) .
C4 N2 1.430(4) .
C5 C6 1.377(5) .
C5 H5 0.9300 .
C6 H6 0.9300 .
C7 N3 1.342(4) .
C7 C15 1.404(5) .
C7 C8 1.467(5) .
C8 O3 1.219(4) .
C8 N4 1.387(5) .
C9 N4 1.386(5) .
C9 C10 1.396(5) .
C9 C14 1.398(5) .
C10 C11 1.360(6) .
C10 H10 0.9300 .
C11 C12 1.370(7) .
C11 H11 0.9300 .
C12 C13 1.370(6) .
C12 H12 0.9300 .
C13 C14 1.394(5) .
C13 H13 0.9300 .
C14 C15 1.455(5) .
C15 O4 1.269(4) .
C16 N4 1.466(5) .
C16 H16A 0.9600 .
C16 H16B 0.9600 .
C16 H16C 0.9600 .
C17 O5 1.223(5) .
C17 N5 1.310(5) .
C17 H17 0.9300 .
C18 N5 1.428(6) .
C18 H18A 0.9600 .
C18 H18B 0.9600 .
C18 H18C 0.9600 .
C19 N5 1.452(5) .
C19 H19A 0.9600 .
C19 H19B 0.9600 .
C19 H19C 0.9600 .
N1 O1 1.204(4) .
N1 O2 1.205(5) .
N2 N3 1.284(3) .

loop_
_geom_torsion_atom_site_label_1
_geom_torsion_atom_site_label_2
_geom_torsion_atom_site_label_3
_geom_torsion_atom_site_label_4
_geom_torsion
_geom_torsion_site_symmetry_1
C6 C1 C2 C3 -0.6(7) .
N1 C1 C2 C3 176.0(4) .
C1 C2 C3 C4 -0.4(7) .
C2 C3 C4 C5 1.8(6) .
C2 C3 C4 N2 -177.5(4) .
C3 C4 C5 C6 -2.3(5) .
N2 C4 C5 C6 177.1(3) .
C2 C1 C6 C5 0.2(6) .
N1 C1 C6 C5 -176.4(3) .
C4 C5 C6 C1 1.3(6) .
N3 C7 C8 O3 1.8(6) .
C15 C7 C8 O3 175.8(4) .
N3 C7 C8 N4 -178.3(3) .
C15 C7 C8 N4 -4.3(6) .
N4 C9 C10 C11 -179.6(4) .
C14 C9 C10 C11 -0.8(7) .
C9 C10 C11 C12 1.6(7) .
C10 C11 C12 C13 -1.1(7) .
C11 C12 C13 C14 -0.3(7) .
C12 C13 C14 C9 1.1(6) .
C12 C13 C14 C15 -176.8(4) .
N4 C9 C14 C13 178.2(4) .
C10 C9 C14 C13 -0.6(6) .
N4 C9 C14 C15 -3.8(6) .
C10 C9 C14 C15 177.4(4) .
N3 C7 C15 O4 -4.9(6) .
C8 C7 C15 O4 -177.8(3) .
N3 C7 C15 C14 173.6(3) .
C8 C7 C15 C14 0.7(5) .
C13 C14 C15 O4 0.0(5) .
C9 C14 C15 O4 -177.9(3) .
C13 C14 C15 C7 -178.6(3) .
C9 C14 C15 C7 3.5(5) .
C6 C1 N1 O1 6.8(6) .
C2 C1 N1 O1 -169.9(4) .
C6 C1 N1 O2 -172.2(4) .
C2 C1 N1 O2 11.1(6) .
C5 C4 N2 N3 142.8(3) .
C3 C4 N2 N3 -37.9(5) .
C5 C4 N2 Cu1 -50.2(4) .
C3 C4 N2 Cu1 129.2(3) .
O4 Cu1 N2 N3 -31.2(3) .
O4 Cu1 N2 N3 148.8(3) 2_765
N2 Cu1 N2 N3 -123(100) 2_765
O5 Cu1 N2 N3 -124.8(3) .
O4 Cu1 N2 C4 163.6(3) .
O4 Cu1 N2 C4 -16.4(3) 2_765
N2 Cu1 N2 C4 72(100) 2_765
O5 Cu1 N2 C4 70.1(3) .
C4 N2 N3 C7 -177.5(3) .
Cu1 N2 N3 C7 15.9(5) .
C15 C7 N3 N2 8.8(6) .
C8 C7 N3 N2 -177.6(3) .
C10 C9 N4 C8 178.6(4) .
C14 C9 N4 C8 -0.2(6) .
C10 C9 N4 C16 1.3(6) .
C14 C9 N4 C16 -177.5(4) .
O3 C8 N4 C9 -176.0(4) .
C7 C8 N4 C9 4.1(6) .
O3 C8 N4 C16 1.4(6) .
C7 C8 N4 C16 -178.5(4) .
O5 C17 N5 C18 -0.9(7) .
O5 C17 N5 C19 -179.5(4) .
C7 C15 O4 Cu1 -24.1(5) .
C14 C15 O4 Cu1 157.4(2) .
O4 Cu1 O4 C15 156(100) 2_765
N2 Cu1 O4 C15 34.2(3) .
N2 Cu1 O4 C15 -145.8(3) 2_765
O5 Cu1 O4 C15 127.5(3) .
N5 C17 O5 Cu1 -164.3(3) .
O4 Cu1 O5 C17 44.9(4) .
O4 Cu1 O5 C17 -135.1(4) 2_765
N2 Cu1 O5 C17 132.8(3) .
N2 Cu1 O5 C17 -47.2(3) 2_765
